data_2210122
loop_
_publ_author_name
'Guo, Cheng'
'Zhang, Dong-Mei'
'Tang, Qing-Gang'
'Sun, Hong-Shun'

_publ_section_title
;
 5,5'-Dimethoxy-3,3'-(3-nitrophenylmethanediyl)bis(1<i>H</i>-indole)
;
_journal_coeditor_code BT2169
_journal_issue 9
_journal_name_full 'Acta Crystallographica Section E'
_journal_page_first o3994
_journal_page_last o3995
_journal_paper_doi 10.1107/S1600536806032727
_journal_volume 62
_journal_year 2006
_chemical_formula_iupac 'C25 H21 N3 O4'
_chemical_formula_moiety 'C25 H21 N3 O4'
_chemical_formula_sum 'C25 H21 N3 O4'
_chemical_formula_weight 427.45
_chemical_name_systematic
;
5,5'-Dimethoxy-3,3'-(3-nitrophenylmethanediyl)bis(1H-indole)
;
_space_group_IT_number 14
_symmetry_cell_setting monoclinic
_symmetry_space_group_name_Hall '-P 2ybc'
_symmetry_space_group_name_H-M 'P 1 21/c 1'
_atom_sites_solution_hydrogens geom
_atom_sites_solution_primary direct
_atom_sites_solution_secondary difmap
_cell_angle_alpha 90.00
_cell_angle_beta 92.09(3)
_cell_angle_gamma 90.00
_cell_formula_units_Z 4
_cell_length_a 10.631(2)
_cell_length_b 9.3570(19)
_cell_length_c 21.072(4)
_cell_measurement_reflns_used 25
_cell_measurement_temperature 293(2)
_cell_measurement_theta_max 13
_cell_measurement_theta_min 10
_cell_volume 2094.7(7)
_computing_cell_refinement 'CAD-4 Software'
_computing_data_collection 'CAD-4 Software (Enraf--Nonius, 1989)'
_computing_data_reduction 'XCAD4 (Harms & Wocadlo, 1995)'
_computing_molecular_graphics 'SHELXTL (Siemens, 1996)'
_computing_publication_material SHELXTL
_computing_structure_refinement 'SHELXL97 (Sheldrick, 1997)'
_computing_structure_solution 'SHELXS97 (Sheldrick, 1997)'
_diffrn_ambient_temperature 293(2)
_diffrn_measured_fraction_theta_full 0.998
_diffrn_measured_fraction_theta_max 0.998
_diffrn_measurement_device_type 'Enraf-Nonius CAD-4'
_diffrn_measurement_method \w/2\q
_diffrn_radiation_monochromator graphite
_diffrn_radiation_source 'fine-focus sealed tube'
_diffrn_radiation_type MoK\a
_diffrn_radiation_wavelength 0.71073
_diffrn_reflns_av_R_equivalents 0.0552
_diffrn_reflns_av_sigmaI/netI 0.0544
_diffrn_reflns_limit_h_max 13
_diffrn_reflns_limit_h_min 0
_diffrn_reflns_limit_k_max 11
_diffrn_reflns_limit_k_min 0
_diffrn_reflns_limit_l_max 25
_diffrn_reflns_limit_l_min -25
_diffrn_reflns_number 4324
_diffrn_reflns_theta_full 25.97
_diffrn_reflns_theta_max 25.97
_diffrn_reflns_theta_min 1.92
_diffrn_standards_decay_% 0
_diffrn_standards_interval_count 200
_diffrn_standards_interval_time 120
_diffrn_standards_number 3
_exptl_absorpt_coefficient_mu 0.093
_exptl_absorpt_correction_T_max 0.9907
_exptl_absorpt_correction_T_min 0.9636
_exptl_absorpt_correction_type psi-scan
_exptl_absorpt_process_details '(North <i>et al.</i>,  1968)'
_exptl_crystal_colour Yellow
_exptl_crystal_density_diffrn 1.355
_exptl_crystal_density_method 'not measured'
_exptl_crystal_description Block
_exptl_crystal_F_000 896
_exptl_crystal_size_max 0.40
_exptl_crystal_size_mid 0.30
_exptl_crystal_size_min 0.10
_refine_diff_density_max 0.309
_refine_diff_density_min -0.256
_refine_ls_extinction_coef 0.0103(17)
_refine_ls_extinction_expression Fc^*^=kFc[1+0.001xFc^2^\l^3^/sin(2\q)]^-1/4^
_refine_ls_extinction_method SHELXL97
_refine_ls_goodness_of_fit_ref 1.039
_refine_ls_hydrogen_treatment constr
_refine_ls_matrix_type full
_refine_ls_number_parameters 290
_refine_ls_number_reflns 4095
_refine_ls_number_restraints 0
_refine_ls_restrained_S_all 1.039
_refine_ls_R_factor_all 0.1059
_refine_ls_R_factor_gt 0.0608
_refine_ls_shift/su_max 0.001
_refine_ls_shift/su_mean 0.000
_refine_ls_structure_factor_coef Fsqd
_refine_ls_weighting_details 'calc w=1/[\s^2^(Fo^2^)+(0.08P)^2^+1.7P] where P=(Fo^2^+2Fc^2^)/3'
_refine_ls_weighting_scheme calc
_refine_ls_wR_factor_gt 0.1537
_refine_ls_wR_factor_ref 0.1924
_reflns_number_gt 2615
_reflns_number_total 4095
_reflns_threshold_expression I>2\s(I)
_cod_data_source_file bt2169.cif
_cod_data_source_block I
_cod_depositor_comments
;
The following automatic conversions were performed:
'_symmetry_cell_setting' value 'Monoclinic' changed to 'monoclinic'
according to '/home/saulius/struct/CIF-dictionaries/cif_core.dic'
dictionary named 'cif_core.dic' version 2.4.1 from 2010-06-29.

Automatic conversion script
Id: cif_fix_enum 1527 2010-12-29 10:47:43Z saulius 

The following automatic conversions were performed:

'_symmetry_cell_setting' value 'Monoclinic' changed to 'monoclinic'
according to /home/saulius/struct/CIF-dictionaries/cif_core.dic
dictionary named 'cif_core.dic' version 2.4.1 from 2010-06-29.

Automatic conversion script
Id: cif_fix_values 1715 2011-07-08 13:25:40Z adriana 
;
_cod_original_sg_symbol_H-M 'P 21/c'
_cod_database_code 2210122
_cod_database_fobs_code 2210122

loop_
_symmetry_equiv_pos_as_xyz
'x, y, z'
'-x, y+1/2, -z+1/2'
'-x, -y, -z'
'x, -y-1/2, z-1/2'

loop_
_atom_site_type_symbol
_atom_site_label
_atom_site_fract_x
_atom_site_fract_y
_atom_site_fract_z
_atom_site_U_iso_or_equiv
_atom_site_adp_type
_atom_site_calc_flag
_atom_site_refinement_flags
_atom_site_occupancy
O O1 0.2042(3) 0.9800(3) 0.19260(11) 0.0581(7) Uani d . 1
N N1 -0.0634(3) 1.0416(3) 0.40810(12) 0.0471(7) Uani d . 1
H H1A -0.1350 1.0115 0.4203 0.056 Uiso calc R 1
C C1 0.2042(4) 0.8490(4) 0.15863(18) 0.0618(11) Uani d . 1
H H1B 0.2587 0.8570 0.1234 0.093 Uiso calc R 1
H H1C 0.1203 0.8277 0.1432 0.093 Uiso calc R 1
H H1D 0.2338 0.7737 0.1863 0.093 Uiso calc R 1
O O2 0.4339(2) 0.7603(3) 0.55390(11) 0.0534(7) Uani d . 1
N N2 0.2876(3) 1.3103(3) 0.60197(13) 0.0517(8) Uani d . 1
H H2A 0.2873 1.3616 0.6358 0.062 Uiso calc R 1
C C2 0.1302(3) 0.9881(3) 0.24524(14) 0.0409(8) Uani d . 1
C C3 0.0150(3) 0.9181(4) 0.24752(16) 0.0461(8) Uani d . 1
H H3A -0.0135 0.8629 0.2132 0.055 Uiso calc R 1
N N3 0.4036(4) 1.6441(4) 0.30140(15) 0.0610(9) Uani d . 1
O O3 0.4973(3) 1.5730(4) 0.29508(15) 0.0851(10) Uani d . 1
C C4 -0.0566(3) 0.9299(4) 0.29995(16) 0.0469(8) Uani d . 1
H H4A -0.1336 0.8831 0.3018 0.056 Uiso calc R 1
O O4 0.3883(3) 1.7611(3) 0.27637(17) 0.0946(11) Uani d . 1
C C5 -0.0118(3) 1.0132(3) 0.35031(15) 0.0393(7) Uani d . 1
C C6 0.0193(3) 1.1261(3) 0.44266(15) 0.0418(8) Uani d . 1
H H6A 0.0065 1.1584 0.4837 0.050 Uiso calc R 1
C C7 0.1220(3) 1.1560(3) 0.40896(14) 0.0347(7) Uani d . 1
C C8 0.1038(3) 1.0842(3) 0.34880(13) 0.0324(7) Uani d . 1
C C9 0.1761(3) 1.0711(3) 0.29492(14) 0.0357(7) Uani d . 1
H H9A 0.2533 1.1174 0.2927 0.043 Uiso calc R 1
C C10 0.4043(4) 0.7004(4) 0.49276(18) 0.0578(10) Uani d . 1
H H10A 0.4356 0.6043 0.4912 0.087 Uiso calc R 1
H H10B 0.4428 0.7568 0.4607 0.087 Uiso calc R 1
H H10C 0.3147 0.6999 0.4853 0.087 Uiso calc R 1
C C11 0.3952(3) 0.8993(4) 0.56382(15) 0.0416(8) Uani d . 1
C C12 0.4150(3) 0.9467(4) 0.62692(16) 0.0480(9) Uani d . 1
H H12A 0.4512 0.8848 0.6569 0.058 Uiso calc R 1
C C13 0.3822(3) 1.0812(4) 0.64500(15) 0.0464(8) Uani d . 1
H H13A 0.3948 1.1117 0.6868 0.056 Uiso calc R 1
C C14 0.3292(3) 1.1711(3) 0.59877(14) 0.0395(7) Uani d . 1
C C15 0.2470(3) 1.3538(4) 0.54299(15) 0.0462(8) Uani d . 1
H H15A 0.2156 1.4443 0.5334 0.055 Uiso calc R 1
C C16 0.2587(3) 1.2462(3) 0.49985(14) 0.0364(7) Uani d . 1
C C17 0.3103(3) 1.1270(3) 0.53519(13) 0.0349(7) Uani d . 1
C C18 0.3434(3) 0.9874(3) 0.51750(15) 0.0374(7) Uani d . 1
H H18A 0.3308 0.9557 0.4759 0.045 Uiso calc R 1
C C19 0.2342(3) 1.2467(3) 0.42912(14) 0.0341(7) Uani d . 1
H H19A 0.3080 1.2034 0.4102 0.041 Uiso calc R 1
C C20 0.2218(3) 1.3978(3) 0.40196(14) 0.0374(7) Uani d . 1
C C21 0.1181(3) 1.4820(4) 0.41223(17) 0.0488(9) Uani d . 1
H H21A 0.0545 1.4461 0.4368 0.059 Uiso calc R 1
C C22 0.1056(4) 1.6185(4) 0.38711(19) 0.0597(10) Uani d . 1
H H22A 0.0344 1.6727 0.3947 0.072 Uiso calc R 1
C C23 0.1997(4) 1.6733(4) 0.35084(17) 0.0557(10) Uani d . 1
H H23A 0.1933 1.7646 0.3336 0.067 Uiso calc R 1
C C24 0.3029(3) 1.5895(4) 0.34095(16) 0.0478(9) Uani d . 1
C C25 0.3166(3) 1.4527(3) 0.36583(15) 0.0418(8) Uani d . 1
H H25A 0.3881 1.3990 0.3583 0.050 Uiso calc R 1

loop_
_atom_site_aniso_label
_atom_site_aniso_U_11
_atom_site_aniso_U_22
_atom_site_aniso_U_33
_atom_site_aniso_U_12
_atom_site_aniso_U_13
_atom_site_aniso_U_23
O1 0.0901(19) 0.0435(14) 0.0423(14) -0.0148(13) 0.0235(13) -0.0095(11)
N1 0.0479(16) 0.0510(17) 0.0430(15) -0.0138(14) 0.0124(13) 0.0010(13)
C1 0.089(3) 0.046(2) 0.050(2) 0.005(2) 0.009(2) -0.0128(18)
O2 0.0637(16) 0.0429(14) 0.0537(15) 0.0117(12) 0.0047(12) 0.0086(12)
N2 0.076(2) 0.0432(17) 0.0357(15) -0.0058(15) 0.0046(14) -0.0107(13)
C2 0.057(2) 0.0315(16) 0.0345(17) -0.0001(15) 0.0075(14) 0.0043(13)
C3 0.057(2) 0.0430(19) 0.0384(17) -0.0112(17) -0.0035(15) -0.0010(15)
N3 0.074(2) 0.055(2) 0.0530(19) -0.0240(18) -0.0119(17) 0.0146(16)
O3 0.090(2) 0.082(2) 0.085(2) -0.015(2) 0.0265(19) 0.0223(18)
C4 0.0451(19) 0.0440(19) 0.052(2) -0.0113(16) -0.0002(15) 0.0034(16)
O4 0.103(3) 0.072(2) 0.108(3) -0.0264(19) -0.007(2) 0.051(2)
C5 0.0426(18) 0.0360(17) 0.0395(17) -0.0037(14) 0.0035(14) 0.0042(14)
C6 0.0484(19) 0.0418(19) 0.0355(16) -0.0035(15) 0.0059(14) 0.0005(14)
C7 0.0409(17) 0.0290(16) 0.0342(16) -0.0003(13) 0.0017(13) 0.0015(13)
C8 0.0381(16) 0.0239(15) 0.0352(16) -0.0006(12) 0.0033(12) 0.0040(12)
C9 0.0419(17) 0.0275(15) 0.0378(16) -0.0042(13) 0.0026(13) 0.0044(13)
C10 0.063(2) 0.040(2) 0.070(3) 0.0002(18) 0.002(2) -0.0050(19)
C11 0.0411(18) 0.0402(18) 0.0438(18) -0.0016(14) 0.0060(14) 0.0065(15)
C12 0.046(2) 0.055(2) 0.0425(19) -0.0022(17) -0.0008(15) 0.0143(17)
C13 0.055(2) 0.053(2) 0.0313(16) -0.0084(17) 0.0011(14) 0.0008(15)
C14 0.0383(17) 0.0422(18) 0.0379(17) -0.0092(15) 0.0021(13) -0.0025(14)
C15 0.063(2) 0.0354(18) 0.0401(18) 0.0025(16) 0.0020(16) -0.0012(15)
C16 0.0375(17) 0.0366(16) 0.0350(16) -0.0060(13) -0.0003(13) 0.0000(14)
C17 0.0371(17) 0.0361(17) 0.0317(15) -0.0055(13) 0.0053(12) 0.0017(13)
C18 0.0417(18) 0.0377(17) 0.0330(16) -0.0054(14) 0.0050(13) 0.0006(13)
C19 0.0362(16) 0.0314(16) 0.0345(16) -0.0023(13) 0.0006(12) 0.0011(13)
C20 0.0482(19) 0.0310(16) 0.0324(16) -0.0041(14) -0.0053(13) 0.0001(13)
C21 0.051(2) 0.042(2) 0.054(2) -0.0006(16) 0.0023(17) 0.0014(16)
C22 0.073(3) 0.038(2) 0.067(2) 0.0104(19) -0.005(2) 0.0012(18)
C23 0.070(3) 0.0363(19) 0.060(2) -0.0047(19) -0.0159(19) 0.0090(17)
C24 0.058(2) 0.043(2) 0.0417(18) -0.0133(17) -0.0061(16) 0.0067(16)
C25 0.0474(19) 0.0364(18) 0.0414(18) -0.0035(15) -0.0027(14) 0.0025(14)

loop_
_atom_type_symbol
_atom_type_description
_atom_type_scat_dispersion_real
_atom_type_scat_dispersion_imag
_atom_type_scat_source
C C 0.0033 0.0016 'International Tables Vol C Tables 4.2.6.8 and 6.1.1.4'
H H 0.0000 0.0000 'International Tables Vol C Tables 4.2.6.8 and 6.1.1.4'
N N 0.0061 0.0033 'International Tables Vol C Tables 4.2.6.8 and 6.1.1.4'
O O 0.0106 0.0060 'International Tables Vol C Tables 4.2.6.8 and 6.1.1.4'

loop_
_geom_angle_atom_site_label_1
_geom_angle_atom_site_label_2
_geom_angle_atom_site_label_3
_geom_angle
_geom_angle_publ_flag
C2 O1 C1 117.5(3) n
C6 N1 C5 108.2(3) ?
C6 N1 H1A 125.9 ?
C5 N1 H1A 125.9 ?
O1 C1 H1B 109.5 ?
O1 C1 H1C 109.5 ?
H1B C1 H1C 109.5 ?
O1 C1 H1D 109.5 ?
H1B C1 H1D 109.5 ?
H1C C1 H1D 109.5 ?
C11 O2 C10 116.6(3) n
C15 N2 C14 109.2(3) n
C15 N2 H2A 125.4 ?
C14 N2 H2A 125.4 ?
C9 C2 O1 116.3(3) n
C9 C2 C3 121.8(3) ?
O1 C2 C3 121.9(3) n
C4 C3 C2 120.4(3) ?
C4 C3 H3A 119.8 ?
C2 C3 H3A 119.8 ?
O3 N3 O4 122.8(4) n
O3 N3 C24 119.4(3) n
O4 N3 C24 117.8(4) n
C3 C4 C5 118.5(3) ?
C3 C4 H4A 120.8 ?
C5 C4 H4A 120.8 ?
N1 C5 C4 130.3(3) n
N1 C5 C8 107.9(3) n
C4 C5 C8 121.8(3) ?
C7 C6 N1 110.8(3) n
C7 C6 H6A 124.6 ?
N1 C6 H6A 124.6 ?
C6 C7 C8 106.3(3) ?
C6 C7 C19 127.7(3) ?
C8 C7 C19 126.0(3) ?
C9 C8 C5 119.1(3) ?
C9 C8 C7 134.0(3) ?
C5 C8 C7 106.9(3) ?
C2 C9 C8 118.4(3) ?
C2 C9 H9A 120.8 ?
C8 C9 H9A 120.8 ?
O2 C10 H10A 109.5 ?
O2 C10 H10B 109.5 ?
H10A C10 H10B 109.5 ?
O2 C10 H10C 109.5 ?
H10A C10 H10C 109.5 ?
H10B C10 H10C 109.5 ?
C18 C11 O2 124.7(3) n
C18 C11 C12 121.4(3) ?
O2 C11 C12 113.8(3) n
C13 C12 C11 121.5(3) ?
C13 C12 H12A 119.2 ?
C11 C12 H12A 119.2 ?
C12 C13 C14 117.6(3) ?
C12 C13 H13A 121.2 ?
C14 C13 H13A 121.2 ?
N2 C14 C13 131.3(3) n
N2 C14 C17 106.8(3) n
C13 C14 C17 121.9(3) ?
N2 C15 C16 110.7(3) n
N2 C15 H15A 124.7 ?
C16 C15 H15A 124.7 ?
C15 C16 C17 105.6(3) ?
C15 C16 C19 129.9(3) ?
C17 C16 C19 124.4(3) ?
C18 C17 C14 119.7(3) ?
C18 C17 C16 132.6(3) ?
C14 C17 C16 107.7(3) ?
C11 C18 C17 117.8(3) ?
C11 C18 H18A 121.1 ?
C17 C18 H18A 121.1 ?
C16 C19 C7 112.5(2) ?
C16 C19 C20 112.6(2) ?
C7 C19 C20 110.9(2) ?
C16 C19 H19A 106.8 ?
C7 C19 H19A 106.8 ?
C20 C19 H19A 106.8 ?
C21 C20 C25 118.4(3) ?
C21 C20 C19 121.9(3) ?
C25 C20 C19 119.7(3) ?
C20 C21 C22 122.2(3) ?
C20 C21 H21A 118.9 ?
C22 C21 H21A 118.9 ?
C23 C22 C21 119.5(4) ?
C23 C22 H22A 120.3 ?
C21 C22 H22A 120.3 ?
C24 C23 C22 118.2(3) ?
C24 C23 H23A 120.9 ?
C22 C23 H23A 120.9 ?
C23 C24 C25 122.9(3) ?
C23 C24 N3 119.3(3) n
C25 C24 N3 117.8(3) n
C20 C25 C24 118.8(3) ?
C20 C25 H25A 120.6 ?
C24 C25 H25A 120.6 ?

loop_
_geom_bond_atom_site_label_1
_geom_bond_atom_site_label_2
_geom_bond_distance
_geom_bond_publ_flag
O1 C2 1.385(4) n
O1 C1 1.420(4) n
N1 C6 1.372(4) n
N1 C5 1.379(4) n
N1 H1A 0.8600 ?
C1 H1B 0.9600 ?
C1 H1C 0.9600 ?
C1 H1D 0.9600 ?
O2 C11 1.382(4) n
O2 C10 1.429(4) n
N2 C15 1.363(4) n
N2 C14 1.377(4) n
N2 H2A 0.8600 ?
C2 C9 1.378(4) ?
C2 C3 1.391(5) ?
C3 C4 1.369(5) ?
C3 H3A 0.9300 ?
N3 O3 1.209(4) n
N3 O4 1.224(4) n
N3 C24 1.472(5) n
C4 C5 1.387(4) ?
C4 H4A 0.9300 ?
C5 C8 1.399(4) ?
C6 C7 1.353(4) ?
C6 H6A 0.9300 ?
C7 C8 1.441(4) ?
C7 C19 1.513(4) ?
C8 C9 1.399(4) ?
C9 H9A 0.9300 ?
C10 H10A 0.9600 ?
C10 H10B 0.9600 ?
C10 H10C 0.9600 ?
C11 C18 1.377(4) ?
C11 C12 1.410(5) ?
C12 C13 1.364(5) ?
C12 H12A 0.9300 ?
C13 C14 1.391(5) ?
C13 H13A 0.9300 ?
C14 C17 1.409(4) ?
C15 C16 1.365(4) ?
C15 H15A 0.9300 ?
C16 C17 1.439(4) ?
C16 C19 1.504(4) ?
C17 C18 1.406(4) ?
C18 H18A 0.9300 ?
C19 C20 1.529(4) ?
C19 H19A 0.9800 ?
C20 C21 1.379(4) ?
C20 C25 1.384(4) ?
C21 C22 1.387(5) ?
C21 H21A 0.9300 ?
C22 C23 1.380(5) ?
C22 H22A 0.9300 ?
C23 C24 1.371(5) ?
C23 H23A 0.9300 ?
C24 C25 1.388(5) ?
C25 H25A 0.9300 ?

loop_
_geom_hbond_atom_site_label_D
_geom_hbond_atom_site_label_H
_geom_hbond_atom_site_label_A
_geom_hbond_site_symmetry_A
_geom_hbond_distance_DH
_geom_hbond_distance_HA
_geom_hbond_distance_DA
_geom_hbond_angle_DHA
N2 H2A O1 4_586 0.86 2.12 2.900(4) 150.9
N1 H1A Cg1 3_576 0.86 2.458 3.277(2) 159.47

loop_
_geom_torsion_atom_site_label_1
_geom_torsion_atom_site_label_2
_geom_torsion_atom_site_label_3
_geom_torsion_atom_site_label_4
_geom_torsion
_geom_torsion_publ_flag
C1 O1 C2 C9 145.9(3) y
C1 O1 C2 C3 -35.1(5) ?
C9 C2 C3 C4 -0.1(5) ?
O1 C2 C3 C4 -179.1(3) ?
C2 C3 C4 C5 0.2(5) ?
C6 N1 C5 C4 177.8(3) ?
C6 N1 C5 C8 -1.2(4) ?
C3 C4 C5 N1 -179.2(3) ?
C3 C4 C5 C8 -0.2(5) ?
C5 N1 C6 C7 1.1(4) ?
N1 C6 C7 C8 -0.6(4) ?
N1 C6 C7 C19 179.2(3) ?
N1 C5 C8 C9 179.3(3) ?
C4 C5 C8 C9 0.2(4) ?
N1 C5 C8 C7 0.9(3) ?
C4 C5 C8 C7 -178.3(3) ?
C6 C7 C8 C9 -178.3(3) ?
C19 C7 C8 C9 1.9(5) ?
C6 C7 C8 C5 -0.2(3) ?
C19 C7 C8 C5 -180.0(3) ?
O1 C2 C9 C8 179.1(3) ?
C3 C2 C9 C8 0.1(5) ?
C5 C8 C9 C2 -0.1(4) ?
C7 C8 C9 C2 177.8(3) ?
C10 O2 C11 C18 -7.4(5) ?
C10 O2 C11 C12 173.5(3) y
C18 C11 C12 C13 0.9(5) ?
O2 C11 C12 C13 -180.0(3) ?
C11 C12 C13 C14 -0.5(5) ?
C15 N2 C14 C13 177.9(3) ?
C15 N2 C14 C17 -1.4(4) ?
C12 C13 C14 N2 -179.7(3) ?
C12 C13 C14 C17 -0.5(5) ?
C14 N2 C15 C16 0.8(4) ?
N2 C15 C16 C17 0.2(4) ?
N2 C15 C16 C19 -175.6(3) ?
N2 C14 C17 C18 -179.5(3) ?
C13 C14 C17 C18 1.1(5) ?
N2 C14 C17 C16 1.5(3) ?
C13 C14 C17 C16 -177.9(3) ?
C15 C16 C17 C18 -179.9(3) ?
C19 C16 C17 C18 -3.8(5) ?
C15 C16 C17 C14 -1.0(3) ?
C19 C16 C17 C14 175.1(3) ?
O2 C11 C18 C17 -179.2(3) ?
C12 C11 C18 C17 -0.2(5) ?
C14 C17 C18 C11 -0.8(4) ?
C16 C17 C18 C11 178.0(3) ?
C15 C16 C19 C7 -112.0(4) ?
C17 C16 C19 C7 72.9(4) ?
C15 C16 C19 C20 14.2(5) ?
C17 C16 C19 C20 -160.9(3) ?
C6 C7 C19 C16 28.6(4) ?
C8 C7 C19 C16 -151.7(3) ?
C6 C7 C19 C20 -98.5(4) ?
C8 C7 C19 C20 81.2(4) ?
C16 C19 C20 C21 -71.7(4) ?
C7 C19 C20 C21 55.3(4) ?
C16 C19 C20 C25 108.4(3) ?
C7 C19 C20 C25 -124.5(3) ?
C25 C20 C21 C22 0.6(5) ?
C19 C20 C21 C22 -179.2(3) ?
C20 C21 C22 C23 -0.3(6) ?
C21 C22 C23 C24 0.1(5) ?
C22 C23 C24 C25 -0.1(5) ?
C22 C23 C24 N3 178.8(3) ?
O3 N3 C24 C23 176.6(3) ?
O4 N3 C24 C23 -3.2(5) y
O3 N3 C24 C25 -4.5(5) y
O4 N3 C24 C25 175.8(3) ?
C21 C20 C25 C24 -0.6(5) ?
C19 C20 C25 C24 179.2(3) ?
C23 C24 C25 C20 0.4(5) ?
N3 C24 C25 C20 -178.6(3) ?

loop_
_cod_related_entry_id
_cod_related_entry_database
_cod_related_entry_code
1 ChemSpider 21127544
